data_1545065
loop_
_publ_author_name
'Suyama, R.'
'Horiuchi, H.'
'Kume, S.'

_publ_section_title
;
 Structural refinements of ZrO2 and HfO2 treated at 600 C * 6 GPa
;
_journal_name_full Yogyo-Kyokai-Shi
_journal_page_first 567
_journal_page_last 568
_journal_volume 95
_journal_year 1987
_chemical_formula_sum 'O2 Zr'
_chemical_name_common 'ZrO2 ortho I phase'
_space_group_IT_number 57
_space_group_name_H-M_alt 'P b c m'
_symmetry_space_group_name_Hall '-P 2c 2b'
_symmetry_space_group_name_H-M 'P b c m'
_cell_angle_alpha 90
_cell_angle_beta 90
_cell_angle_gamma 90
_cell_formula_units_Z 4
_cell_length_a 5.0367(1)
_cell_length_b 5.2546(1)
_cell_length_c 5.0855(1)
_cell_volume 134.592(5)
_cod_data_source_file ZrO2-orthoI.cif
_cod_data_source_block ZrO2-ortho-I
_cod_original_formula_sum 'Zr O2'
_cod_database_code 1545065

loop_
_space_group_symop_operation_xyz
'x, y, z'
'-x, -y, -z'
'-x, -y, z+1/2'
'x, y, -z+1/2'
'-x, y+1/2, -z+1/2'
'x, -y+1/2, z+1/2'
'x, -y+1/2, -z'
'-x, y+1/2, z'

loop_
_atom_site_label
_atom_site_occupancy
_atom_site_fract_x
_atom_site_fract_y
_atom_site_fract_z
_atom_site_adp_type
_atom_site_B_iso_or_equiv
_atom_site_type_symbol
Zr 1.0 0.2678(4) 0.0337(4) 0.250000 Biso 1.300000 Zr
O1 0.5000 0.090(3) 0.374(4) 0.132(4) Biso 1.180000 O
O2 1.0 0.453(3) 0.750000 0.000000 Biso 0.830000 O
